data_4349688
loop_
_publ_author_name
'Feyrer, Alexander'
'Breher, Frank'

_publ_section_title
;
 Palladium complexes of ferrocene-based phosphine ligands as
 redox-switchable catalysts in Buchwald--Hartwig cross-coupling reactions
;
_journal_issue 7
_journal_name_full 'Inorganic Chemistry Frontiers'
_journal_page_first 1125
_journal_paper_doi 10.1039/C7QI00125H
_journal_volume 4
_journal_year 2017
_chemical_formula_moiety 'C35 H32 Fe N O3 P Pd S, C4 H8 O'
_chemical_formula_sum 'C39 H40 Fe N O4 P Pd S'
_chemical_formula_weight 812.00
_space_group_crystal_system orthorhombic
_space_group_IT_number 33
_space_group_name_Hall 'P 2c -2n'
_space_group_name_H-M_alt 'P n a 21'
_atom_sites_solution_hydrogens geom
_atom_sites_solution_primary direct
_atom_sites_solution_secondary difmap
_audit_creation_method SHELXL-2014/7
_audit_update_record
;
2017-03-03 deposited with the CCDC.
2017-04-10 downloaded from the CCDC.
;
_cell_angle_alpha 90
_cell_angle_beta 90
_cell_angle_gamma 90
_cell_formula_units_Z 4
_cell_length_a 22.814(5)
_cell_length_b 10.271(2)
_cell_length_c 14.863(3)
_cell_measurement_reflns_used 31983
_cell_measurement_temperature 200(2)
_cell_measurement_theta_max 27.000
_cell_measurement_theta_min 1.785
_cell_volume 3482.7(12)
_computing_cell_refinement 'X-Area 1.38 (Stoe & Cie GmbH, 2006)'
_computing_data_collection 'WinXpose 1.6.8 (Stoe & Cie GmbH, 2004)'
_computing_data_reduction 'X-Area 1.38 (Stoe & Cie GmbH, 2006)'
_computing_molecular_graphics 'Diamond 2.1 (Crystal Impact, 1998)'
_computing_publication_material 'SHELXL-2014 (Sheldrick, 2014)'
_computing_structure_refinement 'SHELXL-2014 (Sheldrick, 2014)'
_computing_structure_solution 'SHELXTL 6.14 (BrukerAXS Inc., 2003)'
_diffrn_ambient_temperature 200(2)
_diffrn_detector_area_resol_mean 6.667
_diffrn_measured_fraction_theta_full 0.995
_diffrn_measured_fraction_theta_max 0.995
_diffrn_measurement_device_type 'Stoe IPDS II'
_diffrn_measurement_method 'area detector, \w-scans'
_diffrn_radiation_monochromator graphite
_diffrn_radiation_type MoK\a
_diffrn_radiation_wavelength 0.71073
_diffrn_reflns_av_R_equivalents 0.0900
_diffrn_reflns_av_unetI/netI 0.0507
_diffrn_reflns_Laue_measured_fraction_full 0.995
_diffrn_reflns_Laue_measured_fraction_max 0.995
_diffrn_reflns_limit_h_max 29
_diffrn_reflns_limit_h_min -28
_diffrn_reflns_limit_k_max 12
_diffrn_reflns_limit_k_min -13
_diffrn_reflns_limit_l_max 18
_diffrn_reflns_limit_l_min -18
_diffrn_reflns_number 31983
_diffrn_reflns_point_group_measured_fraction_full 0.995
_diffrn_reflns_point_group_measured_fraction_max 0.994
_diffrn_reflns_theta_full 25.242
_diffrn_reflns_theta_max 27.000
_diffrn_reflns_theta_min 1.785
_diffrn_source 'fine-focus sealed tube'
_exptl_absorpt_coefficient_mu 1.081
_exptl_absorpt_correction_T_max 0.443
_exptl_absorpt_correction_T_min 0.334
_exptl_absorpt_correction_type multi-scan
_exptl_absorpt_process_details
;
XPREP in SHELXTL 6.14 (BrukerAXS Inc., 2003)
;
_exptl_crystal_colour yellow
_exptl_crystal_density_diffrn 1.549
_exptl_crystal_description chunk
_exptl_crystal_F_000 1664
_exptl_crystal_size_max 0.400
_exptl_crystal_size_mid 0.300
_exptl_crystal_size_min 0.250
_refine_diff_density_max 0.864
_refine_diff_density_min -0.966
_refine_diff_density_rms 0.095
_refine_ls_abs_structure_details
;
 Flack x determined using 2573 quotients [(I+)-(I-)]/[(I+)+(I-)]
 (Parsons, Flack and Wagner, Acta Cryst. B69 (2013) 249-259).
;
_refine_ls_abs_structure_Flack -0.018(15)
_refine_ls_extinction_method none
_refine_ls_goodness_of_fit_ref 1.114
_refine_ls_hydrogen_treatment constr
_refine_ls_matrix_type full
_refine_ls_number_parameters 434
_refine_ls_number_reflns 7549
_refine_ls_number_restraints 1
_refine_ls_restrained_S_all 1.114
_refine_ls_R_factor_all 0.0601
_refine_ls_R_factor_gt 0.0448
_refine_ls_shift/su_max 0.001
_refine_ls_shift/su_mean 0.000
_refine_ls_structure_factor_coef Fsqd
_refine_ls_weighting_details 'w=1/[\s^2^(Fo^2^)+(0.0394P)^2^+5.0270P] where P=(Fo^2^+2Fc^2^)/3'
_refine_ls_weighting_scheme calc
_refine_ls_wR_factor_gt 0.0883
_refine_ls_wR_factor_ref 0.1028
_reflns_Friedel_coverage 0.924
_reflns_Friedel_fraction_full 0.995
_reflns_Friedel_fraction_max 0.994
_reflns_number_gt 6397
_reflns_number_total 7549
_reflns_threshold_expression 'I > 2\s(I)'
_cod_data_source_file c7qi00125h2.cif
_cod_data_source_block sad_a
_cod_database_code 4349688
_shelx_shelxl_version_number 2014/7
_shelx_space_group_comment
;
The symmetry employed for this shelxl refinement is uniquely defined
by the following loop, which should always be used as a source of
symmetry information in preference to the above space-group names.
They are only intended as comments.
;
_shelx_estimated_absorpt_t_min 0.672
_shelx_estimated_absorpt_t_max 0.774

loop_
_space_group_symop_operation_xyz
'x, y, z'
'-x, -y, z+1/2'
'x+1/2, -y+1/2, z'
'-x+1/2, y+1/2, z+1/2'

loop_
_atom_site_label
_atom_site_type_symbol
_atom_site_fract_x
_atom_site_fract_y
_atom_site_fract_z
_atom_site_U_iso_or_equiv
_atom_site_adp_type
_atom_site_occupancy
_atom_site_site_symmetry_order
_atom_site_calc_flag
_atom_site_refinement_flags_posn
_atom_site_refinement_flags_adp
Pd1 Pd 0.63362(2) 0.32774(4) 0.55078(3) 0.02773(12) Uani 1 1 d . .
Fe1 Fe 0.52362(5) 0.63384(11) 0.41235(8) 0.0390(2) Uani 1 1 d . .
P1 P 0.57800(8) 0.32089(17) 0.42600(11) 0.0284(3) Uani 1 1 d . .
S1 S 0.59545(9) 0.08080(18) 0.66220(12) 0.0364(4) Uani 1 1 d . .
N1 N 0.6842(3) 0.3463(6) 0.6684(4) 0.0330(13) Uani 1 1 d . .
H1A H 0.6717 0.2894 0.7112 0.040 Uiso 1 1 calc R U
H1B H 0.7226 0.3301 0.6565 0.040 Uiso 1 1 calc R U
O3 O 0.6235(3) 0.0979(8) 0.7484(4) 0.0536(18) Uani 1 1 d . .
O1 O 0.5754(2) 0.2067(5) 0.6253(3) 0.0365(11) Uani 1 1 d . .
O99 O 0.7866(3) 0.2056(6) 0.6111(4) 0.0443(13) Uani 1 1 d . .
C50 C 0.6934(3) 0.4438(8) 0.4963(4) 0.0354(16) Uani 1 1 d . .
O2 O 0.6294(3) 0.0086(6) 0.5982(4) 0.0568(16) Uani 1 1 d . .
C61 C 0.6764(3) 0.4782(8) 0.6983(4) 0.0339(15) Uani 1 1 d . .
C55 C 0.7128(3) 0.5505(6) 0.5476(6) 0.0332(13) Uani 1 1 d . .
C31 C 0.5070(4) 0.4914(8) 0.3196(5) 0.0398(17) Uani 1 1 d . .
H31A H 0.4720 0.4327 0.3194 0.048 Uiso 1 1 calc R U
C10 C 0.5068(3) 0.2512(7) 0.4512(4) 0.0316(14) Uani 1 1 d . .
C51 C 0.7211(3) 0.4185(7) 0.4146(5) 0.0354(15) Uani 1 1 d . .
H51A H 0.7094 0.3453 0.3800 0.042 Uiso 1 1 calc R U
C15 C 0.4819(3) 0.1528(7) 0.3992(5) 0.0345(15) Uani 1 1 d . .
H15A H 0.5024 0.1222 0.3477 0.041 Uiso 1 1 calc R U
C12 C 0.4217(3) 0.2411(8) 0.5474(6) 0.0419(15) Uani 1 1 d . .
H12A H 0.4009 0.2717 0.5986 0.050 Uiso 1 1 calc R U
C11 C 0.4754(3) 0.2946(8) 0.5260(4) 0.0354(16) Uani 1 1 d . .
H11A H 0.4911 0.3618 0.5626 0.043 Uiso 1 1 calc R U
C14 C 0.4284(3) 0.0986(8) 0.4205(5) 0.0390(16) Uani 1 1 d . .
H14A H 0.4126 0.0310 0.3843 0.047 Uiso 1 1 calc R U
C25 C 0.6017(4) 0.2306(9) 0.2505(5) 0.0420(18) Uani 1 1 d . .
H25A H 0.5829 0.3072 0.2293 0.050 Uiso 1 1 calc R U
C13 C 0.3979(4) 0.1433(8) 0.4949(5) 0.0390(17) Uani 1 1 d . .
H13A H 0.3609 0.1070 0.5098 0.047 Uiso 1 1 calc R U
C56 C 0.6887(3) 0.5786(7) 0.6384(5) 0.0355(16) Uani 1 1 d . .
C32 C 0.5106(4) 0.6128(10) 0.2771(5) 0.051(2) Uani 1 1 d . .
H32A H 0.4790 0.6552 0.2407 0.061 Uiso 1 1 calc R U
C52 C 0.7655(3) 0.4984(9) 0.3829(5) 0.0411(18) Uani 1 1 d . .
H52A H 0.7843 0.4788 0.3275 0.049 Uiso 1 1 calc R U
C30 C 0.5608(3) 0.4665(7) 0.3654(4) 0.0332(15) Uani 1 1 d . .
C53 C 0.7824(4) 0.6056(9) 0.4314(5) 0.0450(19) Uani 1 1 d . .
H53A H 0.8116 0.6626 0.4084 0.054 Uiso 1 1 calc R U
C42 C 0.5118(5) 0.8144(10) 0.4636(8) 0.068(3) Uani 1 1 d . .
H42A H 0.5222 0.8980 0.4329 0.082 Uiso 1 1 calc R U
C33 C 0.5675(4) 0.6648(9) 0.2947(6) 0.050(2) Uani 1 1 d . .
H33A H 0.5825 0.7507 0.2729 0.060 Uiso 1 1 calc R U
C20 C 0.6076(3) 0.2094(8) 0.3418(5) 0.0360(16) Uani 1 1 d . .
C23 C 0.6514(4) 0.0299(10) 0.2194(6) 0.056(2) Uani 1 1 d . .
H23A H 0.6670 -0.0307 0.1775 0.068 Uiso 1 1 calc R U
C24 C 0.6233(4) 0.1391(10) 0.1897(6) 0.054(2) Uani 1 1 d . .
H24A H 0.6185 0.1529 0.1270 0.064 Uiso 1 1 calc R U
C60 C 0.6538(4) 0.5037(9) 0.7826(5) 0.0411(18) Uani 1 1 d . .
H60A H 0.6452 0.4336 0.8222 0.049 Uiso 1 1 calc R U
C999 C 0.5297(4) -0.0025(9) 0.6807(6) 0.049(2) Uani 1 1 d . .
H99A H 0.5085 -0.0114 0.6237 0.074 Uiso 1 1 calc R U
H99B H 0.5056 0.0464 0.7236 0.074 Uiso 1 1 calc R U
H99C H 0.5382 -0.0890 0.7052 0.074 Uiso 1 1 calc R U
C43 C 0.5486(5) 0.7433(9) 0.5212(6) 0.059(2) Uani 1 1 d . .
H43A H 0.5898 0.7666 0.5375 0.070 Uiso 1 1 calc R U
C21 C 0.6357(4) 0.0975(9) 0.3728(6) 0.045(2) Uani 1 1 d . .
H21A H 0.6400 0.0825 0.4355 0.054 Uiso 1 1 calc R U
C57 C 0.6779(4) 0.7065(8) 0.6671(6) 0.0433(18) Uani 1 1 d . .
H57A H 0.6863 0.7772 0.6280 0.052 Uiso 1 1 calc R U
C54 C 0.7569(4) 0.6302(8) 0.5134(5) 0.0424(17) Uani 1 1 d . .
H54A H 0.7696 0.7031 0.5475 0.051 Uiso 1 1 calc R U
C22 C 0.6572(4) 0.0079(9) 0.3108(6) 0.052(2) Uani 1 1 d . .
H22A H 0.6759 -0.0691 0.3315 0.063 Uiso 1 1 calc R U
C34 C 0.5981(4) 0.5770(8) 0.3502(5) 0.0421(18) Uani 1 1 d . .
H34A H 0.6389 0.5885 0.3736 0.050 Uiso 1 1 calc R U
C44 C 0.5184(5) 0.6323(9) 0.5501(7) 0.063(2) Uani 1 1 d . .
H44A H 0.5338 0.5630 0.5910 0.076 Uiso 1 1 calc R U
C96 C 0.7719(4) 0.1409(9) 0.5293(5) 0.051(2) Uani 1 1 d . .
H96A H 0.7942 0.1786 0.4784 0.061 Uiso 1 1 calc R U
H96B H 0.7295 0.1499 0.5166 0.061 Uiso 1 1 calc R U
C59 C 0.6433(4) 0.6300(9) 0.8098(6) 0.048(2) Uani 1 1 d . .
H59A H 0.6282 0.6469 0.8681 0.058 Uiso 1 1 calc R U
C99 C 0.7871(5) 0.1079(11) 0.6795(7) 0.068(3) Uani 1 1 d . .
H99D H 0.7482 0.1030 0.7089 0.082 Uiso 1 1 calc R U
H99E H 0.8166 0.1300 0.7259 0.082 Uiso 1 1 calc R U
C58 C 0.6550(4) 0.7311(9) 0.7521(6) 0.049(2) Uani 1 1 d . .
H58A H 0.6474 0.8181 0.7703 0.058 Uiso 1 1 calc R U
C40 C 0.4629(5) 0.6360(11) 0.5113(7) 0.068(3) Uani 1 1 d . .
H40A H 0.4316 0.5691 0.5200 0.082 Uiso 1 1 calc R U
C41 C 0.4575(5) 0.7494(12) 0.4576(7) 0.068(3) Uani 1 1 d . .
H41A H 0.4222 0.7781 0.4231 0.081 Uiso 1 1 calc R U
C98 C 0.8012(8) -0.0151(13) 0.6392(8) 0.101(5) Uani 1 1 d . .
H98A H 0.7773 -0.0856 0.6658 0.122 Uiso 1 1 calc R U
H98B H 0.8432 -0.0361 0.6480 0.122 Uiso 1 1 calc R U
C97 C 0.7876(5) 0.0009(10) 0.5416(9) 0.078(3) Uani 1 1 d . .
H97A H 0.7544 -0.0558 0.5241 0.093 Uiso 1 1 calc R U
H97B H 0.8221 -0.0220 0.5044 0.093 Uiso 1 1 calc R U

loop_
_atom_site_aniso_label
_atom_site_aniso_U_11
_atom_site_aniso_U_22
_atom_site_aniso_U_33
_atom_site_aniso_U_23
_atom_site_aniso_U_13
_atom_site_aniso_U_12
Pd1 0.0304(2) 0.0278(2) 0.0249(2) 0.0004(2) -0.0003(2) -0.00064(19)
Fe1 0.0397(6) 0.0325(5) 0.0448(6) 0.0029(5) -0.0035(5) 0.0038(4)
P1 0.0300(9) 0.0303(9) 0.0250(7) -0.0006(7) -0.0019(6) -0.0008(7)
S1 0.0408(10) 0.0323(9) 0.0359(8) 0.0076(7) 0.0008(7) -0.0011(8)
N1 0.034(3) 0.032(3) 0.032(3) 0.001(2) 0.001(2) 0.001(3)
O3 0.058(4) 0.066(5) 0.037(3) 0.013(3) -0.015(3) -0.009(3)
O1 0.038(3) 0.032(3) 0.039(3) 0.015(2) 0.002(2) -0.003(2)
O99 0.042(3) 0.047(3) 0.043(3) 0.004(3) 0.004(2) 0.001(3)
C50 0.037(4) 0.038(4) 0.031(3) 0.002(3) -0.005(3) 0.005(3)
O2 0.060(4) 0.041(4) 0.069(4) -0.002(3) 0.021(3) 0.009(3)
C61 0.033(4) 0.037(4) 0.032(3) -0.005(3) -0.002(3) 0.001(3)
C55 0.032(3) 0.032(3) 0.035(3) 0.004(3) -0.001(4) 0.000(2)
C31 0.047(5) 0.036(4) 0.036(4) 0.009(3) -0.008(3) 0.003(3)
C10 0.039(4) 0.027(4) 0.029(3) -0.002(3) -0.002(3) 0.000(3)
C51 0.036(4) 0.041(4) 0.029(3) 0.006(3) 0.002(3) 0.002(3)
C15 0.033(4) 0.036(4) 0.035(3) -0.003(3) -0.004(3) -0.001(3)
C12 0.039(4) 0.052(4) 0.035(3) -0.005(4) 0.000(4) -0.002(3)
C11 0.033(4) 0.039(4) 0.035(4) -0.005(3) -0.002(3) -0.001(3)
C14 0.039(4) 0.037(4) 0.041(4) -0.003(3) -0.004(3) -0.002(3)
C25 0.044(4) 0.049(5) 0.033(3) -0.005(3) 0.004(3) 0.000(4)
C13 0.035(4) 0.045(4) 0.037(4) 0.012(3) -0.002(3) -0.005(3)
C56 0.039(4) 0.030(4) 0.038(4) -0.002(3) -0.005(3) -0.003(3)
C32 0.050(5) 0.058(6) 0.043(4) 0.011(4) -0.010(4) 0.004(4)
C52 0.035(4) 0.053(5) 0.036(3) 0.011(3) 0.003(3) 0.006(4)
C30 0.036(4) 0.031(4) 0.033(3) 0.003(3) -0.001(3) -0.001(3)
C53 0.038(4) 0.046(5) 0.051(4) 0.014(4) 0.002(4) -0.001(3)
C42 0.079(8) 0.040(5) 0.085(7) -0.006(5) -0.008(6) 0.009(5)
C33 0.057(5) 0.045(5) 0.049(4) 0.019(4) 0.006(4) 0.000(4)
C20 0.034(4) 0.038(4) 0.036(3) -0.004(3) -0.003(3) -0.002(3)
C23 0.056(5) 0.060(6) 0.054(5) -0.024(4) 0.009(4) 0.006(5)
C24 0.057(5) 0.067(6) 0.037(4) -0.017(4) 0.010(4) -0.005(5)
C60 0.044(4) 0.048(5) 0.030(3) -0.007(3) 0.000(3) -0.006(4)
C999 0.050(5) 0.046(5) 0.052(5) 0.008(4) 0.008(4) -0.014(4)
C43 0.076(6) 0.040(5) 0.060(5) -0.008(4) -0.007(5) 0.003(5)
C21 0.049(5) 0.042(5) 0.044(4) -0.008(4) -0.005(4) 0.010(4)
C57 0.044(5) 0.034(4) 0.051(4) -0.007(3) -0.001(4) -0.001(3)
C54 0.040(4) 0.033(4) 0.054(4) 0.006(3) -0.002(3) -0.006(3)
C22 0.055(5) 0.045(5) 0.058(5) -0.012(4) -0.001(4) 0.013(4)
C34 0.040(4) 0.037(4) 0.049(4) 0.011(3) 0.000(3) -0.004(3)
C44 0.087(7) 0.054(5) 0.049(4) -0.008(6) 0.002(6) 0.013(5)
C96 0.057(5) 0.051(5) 0.044(5) 0.004(4) 0.003(4) -0.002(4)
C59 0.056(5) 0.048(5) 0.040(4) -0.015(4) 0.000(4) 0.002(4)
C99 0.080(7) 0.074(7) 0.051(5) 0.026(5) 0.000(5) 0.006(6)
C58 0.049(5) 0.043(5) 0.054(5) -0.018(4) 0.002(4) 0.000(4)
C40 0.071(7) 0.058(6) 0.075(6) -0.013(5) 0.020(6) 0.005(5)
C41 0.060(6) 0.061(7) 0.083(7) -0.004(6) 0.004(5) 0.021(5)
C98 0.174(16) 0.059(7) 0.071(7) 0.019(6) -0.014(9) 0.017(9)
C97 0.100(8) 0.054(6) 0.079(7) 0.001(6) 0.001(8) 0.020(6)

loop_
_atom_type_symbol
_atom_type_description
_atom_type_scat_dispersion_real
_atom_type_scat_dispersion_imag
_atom_type_scat_source
C C 0.0033 0.0016 'International Tables Vol C Tables 4.2.6.8 and 6.1.1.4'
H H 0.0000 0.0000 'International Tables Vol C Tables 4.2.6.8 and 6.1.1.4'
P P 0.1023 0.0942 'International Tables Vol C Tables 4.2.6.8 and 6.1.1.4'
S S 0.1246 0.1234 'International Tables Vol C Tables 4.2.6.8 and 6.1.1.4'
Fe Fe 0.3463 0.8444 'International Tables Vol C Tables 4.2.6.8 and 6.1.1.4'
Pd Pd -0.9988 1.0072 'International Tables Vol C Tables 4.2.6.8 and 6.1.1.4'
O O 0.0106 0.0060 'International Tables Vol C Tables 4.2.6.8 and 6.1.1.4'
N N 0.0061 0.0033 'International Tables Vol C Tables 4.2.6.8 and 6.1.1.4'

loop_
_geom_angle_atom_site_label_1
_geom_angle_atom_site_label_2
_geom_angle_atom_site_label_3
_geom_angle
C50 Pd1 N1 84.7(3)
C50 Pd1 O1 172.5(2)
N1 Pd1 O1 87.8(2)
C50 Pd1 P1 94.0(2)
N1 Pd1 P1 176.46(17)
O1 Pd1 P1 93.38(15)
C40 Fe1 C34 155.9(4)
C40 Fe1 C42 68.0(5)
C34 Fe1 C42 123.3(4)
C40 Fe1 C41 40.9(5)
C34 Fe1 C41 160.7(4)
C42 Fe1 C41 40.7(5)
C40 Fe1 C33 163.4(4)
C34 Fe1 C33 40.6(3)
C42 Fe1 C33 104.2(5)
C41 Fe1 C33 123.8(4)
C40 Fe1 C30 122.9(4)
C34 Fe1 C30 41.4(3)
C42 Fe1 C30 163.0(4)
C41 Fe1 C30 156.0(4)
C33 Fe1 C30 68.5(3)
C40 Fe1 C32 128.1(5)
C34 Fe1 C32 69.0(4)
C42 Fe1 C32 116.6(4)
C41 Fe1 C32 106.2(4)
C33 Fe1 C32 40.9(4)
C30 Fe1 C32 68.6(3)
C40 Fe1 C31 111.8(4)
C34 Fe1 C31 69.0(3)
C42 Fe1 C31 152.2(4)
C41 Fe1 C31 120.2(4)
C33 Fe1 C31 67.9(4)
C30 Fe1 C31 40.9(3)
C32 Fe1 C31 40.1(3)
C40 Fe1 C44 40.0(4)
C34 Fe1 C44 120.2(4)
C42 Fe1 C44 67.9(4)
C41 Fe1 C44 68.4(4)
C33 Fe1 C44 152.4(4)
C30 Fe1 C44 111.0(3)
C32 Fe1 C44 166.6(4)
C31 Fe1 C44 131.0(3)
C40 Fe1 C43 67.1(5)
C34 Fe1 C43 106.6(4)
C42 Fe1 C43 40.3(4)
C41 Fe1 C43 68.0(4)
C33 Fe1 C43 117.0(4)
C30 Fe1 C43 128.0(3)
C32 Fe1 C43 151.0(4)
C31 Fe1 C43 167.2(3)
C44 Fe1 C43 39.9(4)
C30 P1 C10 103.7(3)
C30 P1 C20 105.1(3)
C10 P1 C20 103.0(3)
C30 P1 Pd1 120.8(2)
C10 P1 Pd1 110.3(2)
C20 P1 Pd1 112.1(2)
O2 S1 O3 114.3(4)
O2 S1 O1 112.0(4)
O3 S1 O1 111.1(4)
O2 S1 C999 108.4(4)
O3 S1 C999 107.5(4)
O1 S1 C999 102.8(4)
C61 N1 Pd1 105.9(4)
C61 N1 H1A 110.5
Pd1 N1 H1A 110.5
C61 N1 H1B 110.5
Pd1 N1 H1B 110.5
H1A N1 H1B 108.7
S1 O1 Pd1 120.7(3)
C96 O99 C99 106.4(7)
C51 C50 C55 118.4(7)
C51 C50 Pd1 123.7(6)
C55 C50 Pd1 117.6(5)
C60 C61 C56 121.1(7)
C60 C61 N1 120.4(7)
C56 C61 N1 118.4(6)
C54 C55 C50 119.2(7)
C54 C55 C56 119.0(7)
C50 C55 C56 121.8(6)
C32 C31 C30 109.0(7)
C32 C31 Fe1 69.9(5)
C30 C31 Fe1 69.4(4)
C32 C31 H31A 125.5
C30 C31 H31A 125.5
Fe1 C31 H31A 125.5
C15 C10 C11 117.7(7)
C15 C10 P1 122.4(5)
C11 C10 P1 119.9(5)
C52 C51 C50 121.2(7)
C52 C51 H51A 119.4
C50 C51 H51A 119.4
C14 C15 C10 121.8(7)
C14 C15 H15A 119.1
C10 C15 H15A 119.1
C11 C12 C13 120.5(7)
C11 C12 H12A 119.7
C13 C12 H12A 119.7
C12 C11 C10 120.8(7)
C12 C11 H11A 119.6
C10 C11 H11A 119.6
C15 C14 C13 119.6(7)
C15 C14 H14A 120.2
C13 C14 H14A 120.2
C20 C25 C24 119.7(8)
C20 C25 H25A 120.1
C24 C25 H25A 120.1
C12 C13 C14 119.6(7)
C12 C13 H13A 120.2
C14 C13 H13A 120.2
C61 C56 C57 117.6(7)
C61 C56 C55 120.8(7)
C57 C56 C55 121.6(7)
C31 C32 C33 107.6(7)
C31 C32 Fe1 70.0(4)
C33 C32 Fe1 69.4(5)
C31 C32 H32A 126.2
C33 C32 H32A 126.2
Fe1 C32 H32A 126.2
C53 C52 C51 120.2(7)
C53 C52 H52A 119.9
C51 C52 H52A 119.9
C31 C30 C34 107.0(7)
C31 C30 P1 125.3(6)
C34 C30 P1 127.6(6)
C31 C30 Fe1 69.8(5)
C34 C30 Fe1 68.5(5)
P1 C30 Fe1 128.5(4)
C52 C53 C54 119.6(8)
C52 C53 H53A 120.2
C54 C53 H53A 120.2
C43 C42 C41 108.4(10)
C43 C42 Fe1 70.9(6)
C41 C42 Fe1 70.1(6)
C43 C42 H42A 125.8
C41 C42 H42A 125.8
Fe1 C42 H42A 125.8
C34 C33 C32 108.6(8)
C34 C33 Fe1 69.0(5)
C32 C33 Fe1 69.7(5)
C34 C33 H33A 125.7
C32 C33 H33A 125.7
Fe1 C33 H33A 125.7
C25 C20 C21 120.0(8)
C25 C20 P1 122.6(6)
C21 C20 P1 117.4(6)
C24 C23 C22 119.8(8)
C24 C23 H23A 120.1
C22 C23 H23A 120.1
C23 C24 C25 120.7(8)
C23 C24 H24A 119.6
C25 C24 H24A 119.6
C59 C60 C61 120.6(8)
C59 C60 H60A 119.7
C61 C60 H60A 119.7
S1 C999 H99A 109.5
S1 C999 H99B 109.5
H99A C999 H99B 109.5
S1 C999 H99C 109.5
H99A C999 H99C 109.5
H99B C999 H99C 109.5
C44 C43 C42 108.5(10)
C44 C43 Fe1 70.0(6)
C42 C43 Fe1 68.8(6)
C44 C43 H43A 125.7
C42 C43 H43A 125.7
Fe1 C43 H43A 125.7
C22 C21 C20 119.3(8)
C22 C21 H21A 120.4
C20 C21 H21A 120.4
C58 C57 C56 120.9(8)
C58 C57 H57A 119.6
C56 C57 H57A 119.6
C53 C54 C55 121.5(8)
C53 C54 H54A 119.3
C55 C54 H54A 119.3
C23 C22 C21 120.5(9)
C23 C22 H22A 119.7
C21 C22 H22A 119.7
C33 C34 C30 107.7(7)
C33 C34 Fe1 70.4(5)
C30 C34 Fe1 70.0(4)
C33 C34 H34A 126.1
C30 C34 H34A 126.1
Fe1 C34 H34A 126.1
C40 C44 C43 107.4(10)
C40 C44 Fe1 68.9(6)
C43 C44 Fe1 70.0(6)
C40 C44 H44A 126.3
C43 C44 H44A 126.3
Fe1 C44 H44A 126.3
O99 C96 C97 106.7(8)
O99 C96 H96A 110.4
C97 C96 H96A 110.4
O99 C96 H96B 110.4
C97 C96 H96B 110.4
H96A C96 H96B 108.6
C58 C59 C60 119.6(8)
C58 C59 H59A 120.2
C60 C59 H59A 120.2
O99 C99 C98 108.9(8)
O99 C99 H99D 109.9
C98 C99 H99D 109.9
O99 C99 H99E 109.9
C98 C99 H99E 109.9
H99D C99 H99E 108.3
C59 C58 C57 120.2(8)
C59 C58 H58A 119.9
C57 C58 H58A 119.9
C44 C40 C41 109.6(11)
C44 C40 Fe1 71.2(6)
C41 C40 Fe1 70.0(6)
C44 C40 H40A 125.2
C41 C40 H40A 125.2
Fe1 C40 H40A 125.2
C42 C41 C40 106.1(10)
C42 C41 Fe1 69.2(6)
C40 C41 Fe1 69.0(6)
C42 C41 H41A 126.9
C40 C41 H41A 126.9
Fe1 C41 H41A 126.9
C99 C98 C97 105.2(9)
C99 C98 H98A 110.7
C97 C98 H98A 110.7
C99 C98 H98B 110.7
C97 C98 H98B 110.7
H98A C98 H98B 108.8
C98 C97 C96 106.0(10)
C98 C97 H97A 110.5
C96 C97 H97A 110.5
C98 C97 H97B 110.5
C96 C97 H97B 110.5
H97A C97 H97B 108.7

loop_
_geom_bond_atom_site_label_1
_geom_bond_atom_site_label_2
_geom_bond_distance
Pd1 C50 1.985(8)
Pd1 N1 2.103(6)
Pd1 O1 2.130(5)
Pd1 P1 2.2483(17)
Fe1 C40 2.021(11)
Fe1 C34 2.021(9)
Fe1 C42 2.023(10)
Fe1 C41 2.034(10)
Fe1 C33 2.040(9)
Fe1 C30 2.040(7)
Fe1 C32 2.044(8)
Fe1 C31 2.046(8)
Fe1 C44 2.050(11)
Fe1 C43 2.050(9)
P1 C30 1.789(7)
P1 C10 1.815(8)
P1 C20 1.826(8)
S1 O2 1.434(6)
S1 O3 1.443(6)
S1 O1 1.477(5)
S1 C999 1.749(8)
N1 C61 1.437(9)
N1 H1A 0.9100
N1 H1B 0.9100
O99 C96 1.426(10)
O99 C99 1.429(11)
C50 C51 1.394(10)
C50 C55 1.405(10)
C61 C60 1.380(10)
C61 C56 1.391(10)
C55 C54 1.393(10)
C55 C56 1.486(11)
C31 C32 1.401(12)
C31 C30 1.426(10)
C31 H31A 1.0000
C10 C15 1.394(10)
C10 C11 1.396(9)
C51 C52 1.386(10)
C51 H51A 0.9500
C15 C14 1.377(10)
C15 H15A 0.9500
C12 C11 1.378(10)
C12 C13 1.383(11)
C12 H12A 0.9500
C11 H11A 0.9500
C14 C13 1.386(11)
C14 H14A 0.9500
C25 C20 1.380(11)
C25 C24 1.394(12)
C25 H25A 0.9500
C13 H13A 0.9500
C56 C57 1.403(11)
C32 C33 1.427(13)
C32 H32A 1.0000
C52 C53 1.372(12)
C52 H52A 0.9500
C30 C34 1.436(10)
C53 C54 1.374(12)
C53 H53A 0.9500
C42 C43 1.404(14)
C42 C41 1.411(16)
C42 H42A 1.0000
C33 C34 1.409(11)
C33 H33A 1.0000
C20 C21 1.394(12)
C23 C24 1.365(14)
C23 C22 1.384(13)
C23 H23A 0.9500
C24 H24A 0.9500
C60 C59 1.379(12)
C60 H60A 0.9500
C999 H99A 0.9800
C999 H99B 0.9800
C999 H99C 0.9800
C43 C44 1.400(14)
C43 H43A 1.0000
C21 C22 1.391(12)
C21 H21A 0.9500
C57 C58 1.389(12)
C57 H57A 0.9500
C54 H54A 0.9500
C22 H22A 0.9500
C34 H34A 1.0000
C44 C40 1.392(15)
C44 H44A 1.0000
C96 C97 1.493(13)
C96 H96A 0.9900
C96 H96B 0.9900
C59 C58 1.373(13)
C59 H59A 0.9500
C99 C98 1.434(17)
C99 H99D 0.9900
C99 H99E 0.9900
C58 H58A 0.9500
C40 C41 1.417(16)
C40 H40A 1.0000
C41 H41A 1.0000
C98 C97 1.492(17)
C98 H98A 0.9900
C98 H98B 0.9900
C97 H97A 0.9900
C97 H97B 0.9900

loop_
_geom_torsion_atom_site_label_1
_geom_torsion_atom_site_label_2
_geom_torsion_atom_site_label_3
_geom_torsion_atom_site_label_4
_geom_torsion
O2 S1 O1 Pd1 -44.2(5)
O3 S1 O1 Pd1 85.0(4)
C999 S1 O1 Pd1 -160.3(4)
Pd1 N1 C61 C60 121.0(6)
Pd1 N1 C61 C56 -54.9(7)
C51 C50 C55 C54 2.8(10)
Pd1 C50 C55 C54 176.7(5)
C51 C50 C55 C56 -175.5(6)
Pd1 C50 C55 C56 -1.6(9)
C30 P1 C10 C15 97.7(6)
C20 P1 C10 C15 -11.6(7)
Pd1 P1 C10 C15 -131.5(6)
C30 P1 C10 C11 -83.4(6)
C20 P1 C10 C11 167.3(6)
Pd1 P1 C10 C11 47.4(6)
C55 C50 C51 C52 -1.9(10)
Pd1 C50 C51 C52 -175.4(6)
C11 C10 C15 C14 -0.5(11)
P1 C10 C15 C14 178.4(6)
C13 C12 C11 C10 -0.1(12)
C15 C10 C11 C12 0.2(11)
P1 C10 C11 C12 -178.7(6)
C10 C15 C14 C13 0.7(11)
C11 C12 C13 C14 0.2(12)
C15 C14 C13 C12 -0.5(11)
C60 C61 C56 C57 0.8(11)
N1 C61 C56 C57 176.7(7)
C60 C61 C56 C55 -179.7(7)
N1 C61 C56 C55 -3.8(10)
C54 C55 C56 C61 -138.9(8)
C50 C55 C56 C61 39.4(10)
C54 C55 C56 C57 40.6(10)
C50 C55 C56 C57 -141.2(8)
C30 C31 C32 C33 0.9(10)
Fe1 C31 C32 C33 59.4(6)
C30 C31 C32 Fe1 -58.5(5)
C50 C51 C52 C53 -1.0(11)
C32 C31 C30 C34 0.2(9)
Fe1 C31 C30 C34 -58.6(5)
C32 C31 C30 P1 -177.6(6)
Fe1 C31 C30 P1 123.5(6)
C32 C31 C30 Fe1 58.8(6)
C10 P1 C30 C31 -21.2(7)
C20 P1 C30 C31 86.6(7)
Pd1 P1 C30 C31 -145.5(6)
C10 P1 C30 C34 161.4(7)
C20 P1 C30 C34 -90.8(7)
Pd1 P1 C30 C34 37.2(8)
C10 P1 C30 Fe1 70.1(5)
C20 P1 C30 Fe1 177.9(5)
Pd1 P1 C30 Fe1 -54.2(6)
C51 C52 C53 C54 2.9(12)
C31 C32 C33 C34 -1.7(10)
Fe1 C32 C33 C34 58.1(6)
C31 C32 C33 Fe1 -59.8(6)
C24 C25 C20 C21 0.5(13)
C24 C25 C20 P1 -177.5(7)
C30 P1 C20 C25 -14.5(8)
C10 P1 C20 C25 93.8(7)
Pd1 P1 C20 C25 -147.5(6)
C30 P1 C20 C21 167.4(7)
C10 P1 C20 C21 -84.2(7)
Pd1 P1 C20 C21 34.4(7)
C22 C23 C24 C25 1.7(15)
C20 C25 C24 C23 -1.3(14)
C56 C61 C60 C59 -0.8(12)
N1 C61 C60 C59 -176.6(7)
C41 C42 C43 C44 1.3(12)
Fe1 C42 C43 C44 -59.0(7)
C41 C42 C43 Fe1 60.3(7)
C25 C20 C21 C22 -0.2(13)
P1 C20 C21 C22 177.9(7)
C61 C56 C57 C58 -0.9(12)
C55 C56 C57 C58 179.7(7)
C52 C53 C54 C55 -2.0(12)
C50 C55 C54 C53 -0.9(11)
C56 C55 C54 C53 177.4(7)
C24 C23 C22 C21 -1.4(15)
C20 C21 C22 C23 0.7(15)
C32 C33 C34 C30 1.8(10)
Fe1 C33 C34 C30 60.4(6)
C32 C33 C34 Fe1 -58.6(6)
C31 C30 C34 C33 -1.3(9)
P1 C30 C34 C33 176.5(6)
Fe1 C30 C34 C33 -60.7(6)
C31 C30 C34 Fe1 59.4(5)
P1 C30 C34 Fe1 -122.8(6)
C42 C43 C44 C40 -0.8(11)
Fe1 C43 C44 C40 -59.0(7)
C42 C43 C44 Fe1 58.2(7)
C99 O99 C96 C97 -22.8(10)
C61 C60 C59 C58 0.7(13)
C96 O99 C99 C98 27.5(13)
C60 C59 C58 C57 -0.8(13)
C56 C57 C58 C59 0.9(13)
C43 C44 C40 C41 0.0(11)
Fe1 C44 C40 C41 -59.7(7)
C43 C44 C40 Fe1 59.7(7)
C43 C42 C41 C40 -1.3(12)
Fe1 C42 C41 C40 59.5(7)
C43 C42 C41 Fe1 -60.8(7)
C44 C40 C41 C42 0.8(12)
Fe1 C40 C41 C42 -59.6(7)
C44 C40 C41 Fe1 60.4(7)
O99 C99 C98 C97 -20.5(16)
C99 C98 C97 C96 6.0(16)
O99 C96 C97 C98 10.3(13)
